data_9005456
loop_
_publ_author_name
'Gottschalk, M.'
'Fockenberg, T.'
'Grevel, K.-D.'
'Wunder, B.'
'Wirth, R.'
'Schreyer, W.'
'Maresch, W. V.'

_publ_section_title
;
 Crystal structure of the high-pressure phase Mg4(MgAl)Al4[Si6O21/(OH)7]:
 an analogue of sursassite
 Sample: A53
;
_journal_name_full 'European Journal of Mineralogy'
_journal_page_first 935
_journal_page_last 945
_journal_volume 12
_journal_year 2000
_chemical_formula_sum 'Al2.58 H3.42 Mg2.42 O14 Si3'
_chemical_name_mineral Sursassite
_space_group_IT_number 11
_symmetry_space_group_name_Hall '-P 2yb'
_symmetry_space_group_name_H-M 'P 1 21/m 1'
_cell_angle_alpha 90
_cell_angle_beta 108.298
_cell_angle_gamma 90
_cell_length_a 8.5424
_cell_length_b 5.7117
_cell_length_c 9.6484
_cell_formula_units_Z 2
_cell_volume 446.958
_database_code_amcsd 0006842
_exptl_crystal_density_diffrn 3.270
_cod_original_formula_sum 'Mg2.42 Al2.58 Si3 O14 H3.42'
_cod_database_code 9005456

loop_
_space_group_symop_operation_xyz
x,y,z
x,1/2-y,z
-x,1/2+y,-z
-x,-y,-z

loop_
_atom_site_label
_atom_site_fract_x
_atom_site_fract_y
_atom_site_fract_z
_atom_site_occupancy
_atom_site_U_iso_or_equiv
MgM1 0.18040 0.25000 0.31540 1.00000 0.00500
MgM2 0.27650 0.25000 0.67180 1.00000 0.00600
AlM3 0.50000 0.00000 0.50000 0.58000 0.01800
MgM3 0.50000 0.00000 0.50000 0.42000 0.01800
AlM4 0.50000 0.00000 0.00000 1.00000 0.00500
AlM5 0.00000 0.00000 0.00000 1.00000 0.00400
SiT1 0.30600 0.75000 0.19480 1.00000 0.01120
SiT2 0.20680 0.75000 0.80670 1.00000 0.01120
SiT3 0.14920 0.75000 0.49300 1.00000 0.01120
O1 0.25100 0.50800 0.49800 1.00000 0.00540
O2 0.18980 0.52200 0.17070 1.00000 0.00540
O3 0.31600 0.51400 0.82430 1.00000 0.00540
O4 0.40700 0.75000 0.07650 1.00000 0.00540
O5 0.45700 0.75000 0.35860 1.00000 0.00540
O6 0.08900 0.25000 0.92790 1.00000 0.00540
O7 0.44200 0.25000 0.36320 1.00000 0.00540
O8 0.08000 0.75000 0.89970 1.00000 0.00540
O9 0.07600 0.75000 0.63570 1.00000 0.00540
O10 -0.02600 0.75000 0.35490 1.00000 0.00540
O11 0.40200 0.25000 0.06630 1.00000 0.00540
H1 0.14500 0.25000 0.03400 1.00000 0.01000
H2 0.36100 0.25000 0.26300 0.42000 0.01000
H3 -0.10700 0.75000 0.25700 1.00000 0.01000
H4 0.48000 0.25000 0.16600 1.00000 0.01000

loop_
_cod_related_entry_id
_cod_related_entry_database
_cod_related_entry_code
1 AMCSD 0006842
